data_2004942
loop_
_publ_author_name
'Glidewell, C.'
'Ferguson, G.'
'Nikas, S.'
'Varvoglis, A.'

_publ_section_title
;
 Accurate Redetermination of Diiodobis(phenylsulfonyl)methane,
 (PhSO~2~)~2~CI~2~
;
_journal_issue 6
_journal_name_full 'Acta Crystallographica Section C'
_journal_page_first 1488
_journal_page_last 1490
_journal_paper_doi 10.1107/S0108270195016647
_journal_volume 52
_journal_year 1996
_chemical_formula_moiety 'C13 H10 I2 O4 S2 '
_chemical_formula_sum 'C13 H10 I2 O4 S2'
_chemical_formula_weight 548.13
_chemical_name_systematic
;
Diiodobis(phenylsulfonyl)methane
;
_space_group_IT_number 19
_symmetry_cell_setting orthorhombic
_symmetry_space_group_name_Hall 'P 2ac 2ab'
_symmetry_space_group_name_H-M 'P 21 21 21'
_cell_angle_alpha 90.00
_cell_angle_beta 90.00
_cell_angle_gamma 90.00
_cell_formula_units_Z 4
_cell_length_a 6.9936(6)
_cell_length_b 13.1255(12)
_cell_length_c 17.988(6)
_cell_measurement_reflns_used 25
_cell_measurement_temperature 294.0(10)
_cell_measurement_theta_max 19.60
_cell_measurement_theta_min 12.60
_cell_volume 1651.2(6)
_computing_cell_refinement DIFRAC
_computing_data_collection 'DIFRAC (Gabe & White, 1993)'
_computing_data_reduction 'DATRD2 in NRCVAX94 (Gabe, Le Page, Charland, Lee & White, 1989)'
_computing_molecular_graphics
;
NRCVAX94, PLATON (Spek, 1995a), PLUTON (Spek 1995b), and ORTEPII( (Johnson,
1976) as implemented in PLATON
;
_computing_publication_material 'NRCVAX94, SHELXL93 and WordPerfect macro PREPCIF'
_computing_structure_refinement 'NRCVAX94 and SHELXL93 (Sheldrick, 1993)'
_computing_structure_solution 'Patterson heavy-atom method and NRCVAX94'
_diffrn_ambient_temperature 294.0(10)
_diffrn_measurement_device 'Enraf-Nonius CAD-4'
_diffrn_measurement_method \q/2\q
_diffrn_radiation_monochromator graphite
_diffrn_radiation_source 'X-ray tube'
_diffrn_radiation_type 'Molybdenum K\a'
_diffrn_radiation_wavelength 0.7107
_diffrn_reflns_av_R_equivalents 0.038
_diffrn_reflns_av_sigmaI/netI 0.0950
_diffrn_reflns_limit_h_max 8
_diffrn_reflns_limit_h_min -8
_diffrn_reflns_limit_k_max 16
_diffrn_reflns_limit_k_min 0
_diffrn_reflns_limit_l_max 22
_diffrn_reflns_limit_l_min 0
_diffrn_reflns_number 4000
_diffrn_reflns_theta_max 26.88
_diffrn_reflns_theta_min 2.26
_diffrn_standards_decay_% 'no decay, variation 1.0'
_diffrn_standards_interval_time 120
_diffrn_standards_number 3
_exptl_absorpt_coefficient_mu 4.03
_exptl_absorpt_correction_T_max 0.7731
_exptl_absorpt_correction_T_min 0.6205
_exptl_absorpt_correction_type 'numerical by gaussian integration'
_exptl_crystal_colour colorless
_exptl_crystal_density_diffrn 2.205
_exptl_crystal_density_meas ?
_exptl_crystal_description needle
_exptl_crystal_F_000 1032
_exptl_crystal_size_max 0.43
_exptl_crystal_size_mid 0.11
_exptl_crystal_size_min 0.07
_refine_diff_density_max 0.780
_refine_diff_density_min -0.548
_refine_ls_abs_structure_details 'Flack (1983)'
_refine_ls_abs_structure_Flack 0.02(5)
_refine_ls_extinction_method none
_refine_ls_goodness_of_fit_all 0.961
_refine_ls_goodness_of_fit_obs 1.125
_refine_ls_hydrogen_treatment 'H atoms riding [SHELXL93 (Sheldrick, 1993) defaults, C-H = 0.93\%A]'
_refine_ls_matrix_type full
_refine_ls_number_parameters 190
_refine_ls_number_reflns 3577
_refine_ls_number_restraints 0
_refine_ls_restrained_S_all 0.961
_refine_ls_restrained_S_obs 1.125
_refine_ls_R_factor_all 0.0964
_refine_ls_R_factor_obs 0.0481
_refine_ls_shift/esd_max 0.001
_refine_ls_shift/esd_mean 0.000
_refine_ls_structure_factor_coef Fsqd
_refine_ls_weighting_details 'w = 1/[\s^2^(Fo^2^)+(0.0504P)^2^] where P=(Fo^2^+2Fc^2^)/3'
_refine_ls_weighting_scheme calc
_refine_ls_wR_factor_all 0.1115
_refine_ls_wR_factor_obs 0.1001
_reflns_number_observed 2172
_reflns_number_total 3577
_reflns_observed_criterion >2\s(I)
_cod_data_source_file ab1343.cif
_cod_data_source_block 9595
_cod_depositor_comments
;
The following automatic conversions were performed:

'_exptl_crystal_density_meas' value 'not measured' was changed to '?'
- the value is perceived as not measured.

Automatic conversion script
Id: cif_fix_values 3008 2015-01-20 13:52:24Z robertas 

The following automatic conversions were performed:

'_refine_ls_weighting_scheme' value 'calc w =
1/[\s^2^(Fo^2^)+(0.0504P)^2^] where P=(Fo^2^+2Fc^2^)/3' was changed
to 'calc'. New tag '_refine_ls_weighting_details' was created. The
value of the new tag was set to 'w = 1/[\s^2^(Fo^2^)+(0.0504P)^2^]
where P=(Fo^2^+2Fc^2^)/3'.

Automatic conversion script
Id: cif_fix_values 3143 2015-03-26 13:38:13Z robertas 
;
_cod_original_cell_volume 1651.2(5)
_cod_database_code 2004942

loop_
_symmetry_equiv_pos_as_xyz
'x, y, z'
'x+1/2, -y+1/2, -z'
'-x, y+1/2, -z+1/2'
'-x+1/2, -y, z+1/2'

loop_
_atom_site_aniso_label
_atom_site_aniso_U_11
_atom_site_aniso_U_22
_atom_site_aniso_U_33
_atom_site_aniso_U_12
_atom_site_aniso_U_13
_atom_site_aniso_U_23
I1 0.0272(3) 0.0559(5) 0.0586(4) -0.0043(4) 0.0006(3) -0.0002(4)
I2 0.0564(5) 0.0554(5) 0.0502(4) -0.0106(4) -0.0079(4) -0.0127(4)
S1 0.0289(12) 0.0428(14) 0.048(2) -0.0004(12) -0.0044(13) 0.0048(13)
S2 0.037(2) 0.0376(15) 0.0403(15) 0.0004(13) 0.0013(12) 0.0003(11)
O11 0.036(5) 0.050(5) 0.088(6) 0.000(4) -0.013(4) 0.007(5)
O12 0.056(5) 0.054(5) 0.040(4) 0.003(4) -0.004(4) 0.002(4)
O21 0.072(5) 0.038(4) 0.040(4) 0.002(5) 0.003(4) 0.003(4)
O22 0.038(4) 0.062(5) 0.063(5) -0.003(5) 0.009(4) 0.011(4)
C1 0.030(5) 0.035(6) 0.041(5) 0.002(4) 0.000(5) 0.003(5)
C11 0.038(6) 0.032(6) 0.040(6) 0.001(5) -0.007(5) 0.019(5)
C12 0.046(7) 0.049(7) 0.059(7) 0.004(6) 0.008(7) 0.014(6)
C13 0.086(12) 0.059(8) 0.069(9) 0.019(9) 0.026(9) 0.000(8)
C14 0.099(13) 0.064(9) 0.054(8) 0.012(10) -0.018(9) -0.004(7)
C15 0.042(7) 0.045(7) 0.098(10) -0.010(6) 0.009(8) -0.028(7)
C16 0.049(7) 0.041(6) 0.057(7) -0.003(6) 0.012(6) 0.001(5)
C21 0.032(6) 0.045(7) 0.039(6) 0.002(5) -0.006(5) -0.009(5)
C22 0.059(8) 0.055(7) 0.045(7) -0.002(7) -0.018(6) -0.008(6)
C23 0.124(14) 0.039(7) 0.041(7) 0.003(8) -0.002(8) -0.012(6)
C24 0.101(12) 0.051(8) 0.054(8) 0.008(9) 0.008(9) 0.000(7)
C25 0.055(8) 0.076(10) 0.068(9) 0.032(8) -0.010(7) 0.010(7)
C26 0.051(7) 0.047(7) 0.048(7) -0.001(7) 0.008(6) 0.012(5)

loop_
_atom_site_label
_atom_site_occupancy
_atom_site_fract_x
_atom_site_fract_y
_atom_site_fract_z
_atom_site_U_iso_or_equiv
_atom_site_thermal_displace_type
_atom_site_calc_flag
_atom_site_refinement_flags
_atom_site_type_symbol
I1 1 -.03715(10) .45206(6) .69784(4) .0473(2) Uani d . I
I2 1 .36708(12) .56682(6) .78267(4) .0540(2) Uani d . I
S1 1 .3804(4) .3456(2) .7135(2) .0399(6) Uani d . S
S2 1 .3417(4) .5246(2) .60340(15) .0383(6) Uani d . S
O11 1 .5807(10) .3623(6) .7088(5) .058(2) Uani d . O
O12 1 .3009(11) .3112(5) .7812(4) .050(2) Uani d . O
O21 1 .2668(11) .4584(5) .5479(4) .050(2) Uani d . O
O22 1 .5423(11) .5410(6) .6072(4) .054(2) Uani d . O
C1 1 .2678(13) .4710(7) .6940(5) .036(2) Uani d . C
C11 1 .3181(15) .2594(7) .6432(6) .037(3) Uani d . C
C12 1 .4463(17) .2432(9) .5857(7) .051(3) Uani d . C
C13 1 .408(2) .1680(11) .5339(8) .071(4) Uani d . C
C14 1 .244(2) .1121(11) .5393(7) .072(4) Uani d . C
C15 1 .1216(18) .1279(9) .5964(7) .061(4) Uani d . C
C16 1 .1569(17) .2025(8) .6484(6) .049(3) Uani d . C
C21 1 .2253(15) .6418(8) .5965(6) .039(3) Uani d . C
C22 1 .3205(18) .7311(8) .6210(6) .053(3) Uani d . C
C23 1 .222(3) .8232(10) .6158(7) .068(4) Uani d . C
C24 1 .038(3) .8246(10) .5880(7) .069(4) Uani d . C
C25 1 -.051(2) .7383(11) .5650(7) .066(4) Uani d . C
C26 1 .0441(18) .6467(9) .5687(6) .049(3) Uani d . C
H12 1 .5568 .2823 .5819 .062 Uiso calc R H
H13 1 .4931 .1556 .4954 .085 Uiso calc R H
H14 1 .2160 .0630 .5037 .087 Uiso calc R H
H15 1 .0124 .0879 .6007 .074 Uiso calc R H
H16 1 .0706 .2138 .6868 .059 Uiso calc R H
H22 1 .4442 .7283 .6399 .064 Uiso calc R H
H23 1 .2800 .8834 .6310 .081 Uiso calc R H
H24 1 -0.0274 .8863 .5850 .082 Uiso calc R H
H25 1 -0.1754 .7409 .5468 .080 Uiso calc R H
H26 1 -0.0156 .5876 .5521 .058 Uiso calc R H

loop_
_atom_type_symbol
_atom_type_description
_atom_type_scat_dispersion_real
_atom_type_scat_dispersion_imag
_atom_type_scat_source
C C 0.0033 0.0016 'International Tables Vol C Tables 4.2.6.8 and 6.1.1.4'
H H 0.0000 0.0000 'International Tables Vol C Tables 4.2.6.8 and 6.1.1.4'
I I -0.4742 1.8119 'International Tables Vol C Tables 4.2.6.8 and 6.1.1.4'
O O 0.0106 0.0060 'International Tables Vol C Tables 4.2.6.8 and 6.1.1.4'
S S 0.1246 0.1234 'International Tables Vol C Tables 4.2.6.8 and 6.1.1.4'

loop_
_geom_angle_atom_site_label_1
_geom_angle_atom_site_label_2
_geom_angle_atom_site_label_3
_geom_angle
_geom_angle_publ_flag
O11 S1 O12 119.3(5) yes
O11 S1 C1 105.7(4) yes
O11 S1 C11 107.5(5) yes
O12 S1 C1 106.2(5) yes
O12 S1 C11 108.5(5) yes
C1 S1 C11 109.3(4) yes
O21 S2 O22 119.3(5) yes
O21 S2 C1 106.4(4) yes
O21 S2 C21 108.5(5) yes
O22 S2 C1 106.9(4) yes
O22 S2 C21 109.3(5) yes
C1 S2 C21 105.5(5) yes
I1 C1 I2 111.4(4) yes
I1 C1 S1 108.2(4) yes
I1 C1 S2 110.5(5) yes
I2 C1 S1 104.0(4) yes
I2 C1 S2 110.0(4) yes
S1 C1 S2 112.7(5) yes
S1 C11 C12 118.5(9) ?
S1 C11 C16 120.8(9) ?
C12 C11 C16 120.3(11) ?
C11 C12 C13 119.0(12) ?
C12 C13 C14 120.0(13) ?
C13 C14 C15 120.1(13) ?
C14 C15 C16 120.8(13) ?
C11 C16 C15 119.6(11) ?
S2 C21 C22 119.2(8) ?
S2 C21 C26 120.1(9) ?
C22 C21 C26 120.8(11) ?
C21 C22 C23 117.6(11) ?
C22 C23 C24 119.8(13) ?
C23 C24 C25 121.7(14) ?
C24 C25 C26 119.6(13) ?
C21 C26 C25 120.6(12) ?

loop_
_geom_bond_atom_site_label_1
_geom_bond_atom_site_label_2
_geom_bond_site_symmetry_2
_geom_bond_distance
_geom_bond_publ_flag
I1 C1 . 2.148(9) yes
I2 C1 . 2.146(10) yes
S1 O11 . 1.420(7) yes
S1 O12 . 1.412(8) yes
S1 C11 . 1.753(11) yes
S1 C1 . 1.857(9) yes
S2 O21 . 1.424(7) yes
S2 O22 . 1.421(8) yes
S2 C21 . 1.745(11) yes
S2 C1 . 1.850(10) yes
C11 C12 . 1.385(14) ?
C11 C16 . 1.356(14) ?
C12 C13 . 1.38(2) ?
C13 C14 . 1.36(2) ?
C14 C15 . 1.35(2) ?
C15 C16 . 1.375(15) ?
C21 C22 . 1.418(15) ?
C21 C26 . 1.36(2) ?
C22 C23 . 1.39(2) ?
C23 C24 . 1.38(2) ?
C24 C25 . 1.36(2) ?
C25 C26 . 1.38(2) ?
I1 O11 1_455 2.927(7) ?

loop_
_geom_torsion_atom_site_label_1
_geom_torsion_atom_site_label_2
_geom_torsion_atom_site_label_3
_geom_torsion_atom_site_label_4
_geom_torsion
_geom_torsion_publ_flag
O22 S2 C1 S1 -62.6(6) yes
O21 S2 C1 S1 65.9(6) yes
C21 S2 C1 S1 -179.0(5) yes
O22 S2 C1 I2 52.8(6) ?
O21 S2 C1 I2 -178.6(5) ?
C21 S2 C1 I2 -63.5(6) ?
O22 S2 C1 I1 176.2(5) ?
O21 S2 C1 I1 -55.2(5) ?
C21 S2 C1 I1 59.9(6) ?
O12 S1 C1 S2 -175.9(5) yes
O11 S1 C1 S2 56.4(6) yes
C11 S1 C1 S2 -59.0(6) yes
O12 S1 C1 I2 65.1(5) ?
O11 S1 C1 I2 -62.6(6) ?
C11 S1 C1 I2 -178.0(4) ?
O12 S1 C1 I1 -53.5(6) ?
O11 S1 C1 I1 178.8(5) ?
C11 S1 C1 I1 63.4(6) ?
O12 S1 C11 C16 26.8(10) ?
O11 S1 C11 C16 157.2(8) ?
C1 S1 C11 C16 -88.6(9) ?
O12 S1 C11 C12 -146.8(8) ?
O11 S1 C11 C12 -16.5(9) ?
C1 S1 C11 C12 97.8(8) ?
C16 C11 C12 C13 -0.1(16) ?
S1 C11 C12 C13 173.6(9) ?
C11 C12 C13 C14 0.9(19) ?
C12 C13 C14 C15 -2.(2) ?
C13 C14 C15 C16 2.(2) ?
C12 C11 C16 C15 0.4(16) ?
S1 C11 C16 C15 -173.2(9) ?
C14 C15 C16 C11 -1.4(19) ?
O22 S2 C21 C26 158.9(9) ?
O21 S2 C21 C26 27.4(10) ?
C1 S2 C21 C26 -86.4(9) ?
O22 S2 C21 C22 -21.9(10) ?
O21 S2 C21 C22 -153.4(8) ?
C1 S2 C21 C22 92.8(9) ?
C26 C21 C22 C23 0.2(17) ?
S2 C21 C22 C23 -179.0(9) ?
C21 C22 C23 C24 0.4(18) ?
C22 C23 C24 C25 -0.(2) ?
C23 C24 C25 C26 -0.(2) ?
C22 C21 C26 C25 -1.0(17) ?
S2 C21 C26 C25 178.2(9) ?
C24 C25 C26 C21 1.1(19) ?
